data_4036154
loop_
_publ_author_name
'Debnath, Sudarshan'
'Mondal, Shovan'

_publ_section_title
;
 One-pot Sonogashira coupling-cyclization toward regioselective synthesis
 of benzosultams.
;
_journal_issue 8
_journal_name_full 'The Journal of organic chemistry'
_journal_page_first 3940
_journal_page_last 3948
_journal_paper_doi 10.1021/acs.joc.5b00274
_journal_volume 80
_journal_year 2015
_chemical_formula_sum 'C20 H14 N2 O4 S'
_chemical_formula_weight 378.39
_space_group_crystal_system monoclinic
_space_group_IT_number 15
_space_group_name_Hall '-C 2yc'
_space_group_name_H-M_alt 'C 1 2/c 1'
_audit_creation_method SHELXL-2014/7
_cell_angle_alpha 90
_cell_angle_beta 114.145(4)
_cell_angle_gamma 90
_cell_formula_units_Z 8
_cell_length_a 24.7389(10)
_cell_length_b 8.0887(3)
_cell_length_c 21.7176(9)
_cell_measurement_temperature 296(2)
_cell_volume 3965.6(3)
_computing_structure_refinement 'SHELXL-2014/7 (Sheldrick, 2014)'
_diffrn_ambient_temperature 296(2)
_diffrn_measured_fraction_theta_full 0.999
_diffrn_measured_fraction_theta_max 0.995
_diffrn_radiation_type MoK\a
_diffrn_radiation_wavelength 0.71073
_diffrn_reflns_av_R_equivalents 0.0491
_diffrn_reflns_av_unetI/netI 0.0250
_diffrn_reflns_Laue_measured_fraction_full 0.999
_diffrn_reflns_Laue_measured_fraction_max 0.995
_diffrn_reflns_limit_h_max 31
_diffrn_reflns_limit_h_min -32
_diffrn_reflns_limit_k_max 10
_diffrn_reflns_limit_k_min -10
_diffrn_reflns_limit_l_max 28
_diffrn_reflns_limit_l_min -28
_diffrn_reflns_number 59359
_diffrn_reflns_point_group_measured_fraction_full 0.999
_diffrn_reflns_point_group_measured_fraction_max 0.995
_diffrn_reflns_theta_full 25.242
_diffrn_reflns_theta_max 27.522
_diffrn_reflns_theta_min 1.804
_exptl_absorpt_coefficient_mu 0.190
_exptl_crystal_density_diffrn 1.268
_exptl_crystal_F_000 1568
_refine_diff_density_max 2.399
_refine_diff_density_min -0.506
_refine_diff_density_rms 0.186
_refine_ls_extinction_method none
_refine_ls_goodness_of_fit_ref 2.544
_refine_ls_hydrogen_treatment undef
_refine_ls_matrix_type full
_refine_ls_number_parameters 271
_refine_ls_number_reflns 4550
_refine_ls_number_restraints 0
_refine_ls_restrained_S_all 2.544
_refine_ls_R_factor_all 0.1300
_refine_ls_R_factor_gt 0.1039
_refine_ls_shift/su_max 0.023
_refine_ls_shift/su_mean 0.002
_refine_ls_structure_factor_coef Fsqd
_refine_ls_weighting_details 'w=1/[\s^2^(Fo^2^)+(0.1000P)^2^+0.3104P] where P=(Fo^2^+2Fc^2^)/3'
_refine_ls_weighting_scheme calc
_refine_ls_wR_factor_gt 0.3189
_refine_ls_wR_factor_ref 0.3388
_reflns_Friedel_coverage 0.000
_reflns_number_gt 3492
_reflns_number_total 4550
_reflns_threshold_expression 'I > 2\s(I)'
_cod_data_source_file jo5b00274_si_002.cif
_cod_data_source_block SMSD1oaa_a
_cod_original_sg_symbol_H-M 'C 2/c'
_cod_database_code 4036154
_shelx_shelxl_version_number 2014/7
_shelx_space_group_comment
;
The symmetry employed for this shelxl refinement is uniquely defined
by the following loop, which should always be used as a source of
symmetry information in preference to the above space-group names.
They are only intended as comments.
;

loop_
_space_group_symop_operation_xyz
'x, y, z'
'-x, y, -z+1/2'
'x+1/2, y+1/2, z'
'-x+1/2, y+1/2, -z+1/2'
'-x, -y, -z'
'x, -y, z-1/2'
'-x+1/2, -y+1/2, -z'
'x+1/2, -y+1/2, z-1/2'

loop_
_atom_site_label
_atom_site_type_symbol
_atom_site_fract_x
_atom_site_fract_y
_atom_site_fract_z
_atom_site_U_iso_or_equiv
_atom_site_adp_type
_atom_site_occupancy
_atom_site_site_symmetry_order
_atom_site_calc_flag
S001 S 0.31031(4) 0.85249(12) 0.14781(5) 0.0348(4) Uani 1 1 d
O002 O 0.32865(14) 0.8378(4) 0.09366(15) 0.0500(8) Uani 1 1 d
O003 O 0.31010(13) 1.0115(3) 0.17557(16) 0.0465(8) Uani 1 1 d
N004 N 0.35414(14) 0.7352(4) 0.21146(15) 0.0329(7) Uani 1 1 d
C1 C 0.43383(17) 0.8023(5) 0.3474(2) 0.0397(9) Uani 1 1 d
C006 C 0.38582(16) 0.6013(5) 0.19917(19) 0.0324(8) Uani 1 1 d
C007 C 0.38237(17) 0.7092(5) 0.33278(19) 0.0345(8) Uani 1 1 d
O008 O 0.5090(2) 0.2298(6) 0.1327(3) 0.0914(15) Uani 1 1 d
C009 C 0.27650(18) 0.7084(5) 0.2504(2) 0.0377(9) Uani 1 1 d
C00A C 0.22990(17) 0.7057(5) 0.18264(19) 0.0357(9) Uani 1 1 d
C00B C 0.33417(16) 0.7153(5) 0.26463(18) 0.0314(8) Uani 1 1 d
C00C C 0.24206(17) 0.7607(5) 0.1281(2) 0.0355(9) Uani 1 1 d
C00D C 0.4780(2) 0.8041(6) 0.4131(2) 0.0520(12) Uani 1 1 d
N2 N 0.4733(2) 0.2017(6) 0.1560(3) 0.0717(13) Uani 1 1 d
C00F C 0.4569(2) 0.5001(6) 0.1588(2) 0.0482(11) Uani 1 1 d
C00G C 0.42798(19) 0.6297(5) 0.1731(2) 0.0425(10) Uani 1 1 d
C00H C 0.4433(2) 0.3426(6) 0.1717(3) 0.0498(11) Uani 1 1 d
C00I C 0.1319(2) 0.6368(7) 0.1019(3) 0.0569(13) Uani 1 1 d
C00J C 0.37388(19) 0.4405(5) 0.2124(2) 0.0448(10) Uani 1 1 d
C00K C 0.17355(19) 0.6462(6) 0.1676(2) 0.0488(11) Uani 1 1 d
C00L C 0.2011(2) 0.7503(6) 0.0612(2) 0.0474(11) Uani 1 1 d
C00M C 0.2971(3) 0.5997(8) 0.5362(3) 0.0768(19) Uani 1 1 d
C00N C 0.1453(2) 0.6869(7) 0.0485(3) 0.0577(13) Uani 1 1 d
C00O C 0.3762(2) 0.6168(7) 0.3838(2) 0.0536(12) Uani 1 1 d
C00P C 0.4706(2) 0.7136(7) 0.4630(2) 0.0611(14) Uani 1 1 d
C00Q C 0.4032(2) 0.3096(6) 0.1990(3) 0.0537(12) Uani 1 1 d
C00R C 0.4201(3) 0.6198(8) 0.4475(3) 0.0710(16) Uani 1 1 d
O1 O 0.4629(4) 0.0647(6) 0.1694(5) 0.152(3) Uani 1 1 d
C00T C 0.2416(4) 0.6344(10) 0.5558(4) 0.120(4) Uani 1 1 d
C00U C 0.3114(5) 0.7222(15) 0.4903(7) 0.154(5) Uani 1 1 d

loop_
_atom_site_aniso_label
_atom_site_aniso_U_11
_atom_site_aniso_U_22
_atom_site_aniso_U_33
_atom_site_aniso_U_23
_atom_site_aniso_U_13
_atom_site_aniso_U_12
S001 0.0356(6) 0.0403(6) 0.0294(6) 0.0038(4) 0.0144(4) -0.0012(4)
O002 0.0443(17) 0.075(2) 0.0354(16) 0.0100(15) 0.0215(14) -0.0010(14)
O003 0.0517(18) 0.0346(15) 0.0529(18) 0.0049(13) 0.0212(14) -0.0008(12)
N004 0.0316(16) 0.0401(17) 0.0287(16) 0.0029(13) 0.0141(13) -0.0004(13)
C1 0.033(2) 0.040(2) 0.039(2) 0.0000(17) 0.0084(17) 0.0018(16)
C006 0.0317(18) 0.0351(19) 0.033(2) -0.0038(15) 0.0160(16) -0.0036(15)
C007 0.0344(19) 0.037(2) 0.031(2) 0.0017(15) 0.0119(16) 0.0025(15)
O008 0.101(3) 0.084(3) 0.128(4) -0.011(3) 0.085(3) 0.015(3)
C009 0.039(2) 0.043(2) 0.034(2) 0.0034(17) 0.0175(17) 0.0011(17)
C00A 0.0337(19) 0.040(2) 0.034(2) 0.0033(16) 0.0144(16) 0.0014(15)
C00B 0.0352(19) 0.0345(19) 0.0258(18) -0.0004(14) 0.0138(15) 0.0003(14)
C00C 0.0324(19) 0.042(2) 0.033(2) -0.0004(15) 0.0141(16) 0.0006(15)
C00D 0.040(2) 0.059(3) 0.045(3) -0.004(2) 0.005(2) 0.005(2)
N2 0.075(3) 0.054(3) 0.098(4) -0.015(3) 0.049(3) 0.011(2)
C00F 0.044(2) 0.052(3) 0.058(3) 0.000(2) 0.029(2) 0.0032(19)
C00G 0.042(2) 0.041(2) 0.053(3) -0.0015(18) 0.027(2) -0.0076(17)
C00H 0.048(2) 0.045(2) 0.063(3) -0.010(2) 0.030(2) 0.0016(19)
C00I 0.033(2) 0.074(3) 0.056(3) -0.003(2) 0.010(2) -0.011(2)
C00J 0.041(2) 0.039(2) 0.061(3) -0.0024(19) 0.028(2) -0.0071(17)
C00K 0.037(2) 0.052(3) 0.055(3) 0.009(2) 0.017(2) -0.0005(18)
C00L 0.042(2) 0.062(3) 0.032(2) -0.0020(19) 0.0087(18) 0.006(2)
C00M 0.080(4) 0.056(3) 0.059(3) 0.021(3) -0.008(3) 0.004(3)
C00N 0.039(2) 0.075(3) 0.045(3) -0.002(2) 0.003(2) -0.004(2)
C00O 0.057(3) 0.062(3) 0.037(2) 0.010(2) 0.014(2) -0.006(2)
C00P 0.051(3) 0.081(4) 0.038(2) 0.008(2) 0.003(2) 0.005(3)
C00Q 0.050(3) 0.040(2) 0.080(4) -0.013(2) 0.036(3) -0.0080(19)
C00R 0.079(4) 0.085(4) 0.037(3) 0.017(3) 0.012(3) -0.005(3)
O1 0.199(7) 0.051(3) 0.290(10) -0.006(4) 0.188(8) 0.016(3)
C00T 0.140(7) 0.091(5) 0.083(5) 0.054(4) -0.001(5) -0.052(5)
C00U 0.107(7) 0.162(10) 0.224(12) -0.104(10) 0.099(8) -0.001(6)

loop_
_atom_type_symbol
_atom_type_description
_atom_type_scat_dispersion_real
_atom_type_scat_dispersion_imag
_atom_type_scat_source
C C 0.0033 0.0016 'International Tables Vol C Tables 4.2.6.8 and 6.1.1.4'
H H 0.0000 0.0000 'International Tables Vol C Tables 4.2.6.8 and 6.1.1.4'
N N 0.0061 0.0033 'International Tables Vol C Tables 4.2.6.8 and 6.1.1.4'
O O 0.0106 0.0060 'International Tables Vol C Tables 4.2.6.8 and 6.1.1.4'
S S 0.1246 0.1234 'International Tables Vol C Tables 4.2.6.8 and 6.1.1.4'

loop_
_geom_angle_atom_site_label_1
_geom_angle_atom_site_label_2
_geom_angle_atom_site_label_3
_geom_angle
_geom_angle_site_symmetry_3
O003 S001 O002 118.8(2) .
O003 S001 N004 106.16(17) .
O002 S001 N004 108.57(18) .
O003 S001 C00C 108.73(19) .
O002 S001 C00C 111.50(19) .
N004 S001 C00C 101.52(17) .
C006 N004 C00B 117.5(3) .
C006 N004 S001 120.0(3) .
C00B N004 S001 114.2(2) .
C00D C1 C007 119.7(4) .
C00J C006 C00G 119.7(4) .
C00J C006 N004 119.6(3) .
C00G C006 N004 120.7(3) .
C00O C007 C1 119.6(4) .
C00O C007 C00B 120.6(4) .
C1 C007 C00B 119.8(3) .
C00B C009 C00A 124.6(4) .
C00K C00A C00C 117.0(4) .
C00K C00A C009 123.4(4) .
C00C C00A C009 119.6(3) .
C009 C00B N004 120.4(3) .
C009 C00B C007 125.6(3) .
N004 C00B C007 114.0(3) .
C00L C00C C00A 123.0(4) .
C00L C00C S001 120.3(3) .
C00A C00C S001 116.7(3) .
C00P C00D C1 119.7(4) .
O1 N2 O008 122.9(5) .
O1 N2 C00H 118.6(5) .
O008 N2 C00H 118.5(5) .
C00G C00F C00H 117.9(4) .
C00F C00G C006 120.7(4) .
C00Q C00H C00F 123.2(4) .
C00Q C00H N2 118.1(4) .
C00F C00H N2 118.6(4) .
C00K C00I C00N 120.9(4) .
C00Q C00J C006 120.0(4) .
C00I C00K C00A 121.2(4) .
C00N C00L C00C 118.0(4) .
C00U C00M C00T 120.0(5) .
C00L C00N C00I 119.9(4) .
C00R C00O C007 119.6(5) .
C00R C00P C00D 119.9(4) .
C00H C00Q C00J 118.5(4) .
C00O C00R C00P 121.5(5) .
C00M C00T C00U 119.2(6) 7_566
C00M C00U C00T 118.9(6) 7_566

loop_
_geom_bond_atom_site_label_1
_geom_bond_atom_site_label_2
_geom_bond_distance
_geom_bond_site_symmetry_2
S001 O003 1.422(3) .
S001 O002 1.428(3) .
S001 N004 1.662(3) .
S001 C00C 1.730(4) .
N004 C006 1.424(5) .
N004 C00B 1.439(5) .
C1 C00D 1.399(6) .
C1 C007 1.399(6) .
C006 C00J 1.390(5) .
C006 C00G 1.395(5) .
C007 C00O 1.396(6) .
C007 C00B 1.473(5) .
O008 N2 1.205(6) .
C009 C00B 1.332(6) .
C009 C00A 1.452(5) .
C00A C00K 1.382(6) .
C00A C00C 1.409(6) .
C00C C00L 1.392(6) .
C00D C00P 1.381(7) .
N2 O1 1.200(7) .
N2 C00H 1.475(6) .
C00F C00G 1.374(6) .
C00F C00H 1.376(7) .
C00H C00Q 1.372(7) .
C00I C00K 1.380(7) .
C00I C00N 1.391(7) .
C00J C00Q 1.380(6) .
C00L C00N 1.390(7) .
C00M C00U 1.545(15) .
C00M C00T 1.619(13) .
C00O C00R 1.366(7) .
C00P C00R 1.381(8) .
C00T C00U 1.731(15) 7_566
C00U C00T 1.731(15) 7_566
